data_7035156
loop_
_publ_author_name
'Bonnet, Fanny'
'Dyer, Hellen E.'
'El Kinani, Yassine'
'Dietz, Carin'
'Roussel, Pascal'
'Bria, Marc'
'Visseaux, Marc'
'Zinck, Philippe'
'Mountford, Philip'

_publ_section_title
;
 Bis(phenolate)amine-supported lanthanide borohydride complexes for
 styrene and trans-1,4-isoprene (co-)polymerisations.
;
_journal_issue 27
_journal_name_full 'Dalton transactions (Cambridge, England : 2003)'
_journal_page_first 12312
_journal_page_last 12325
_journal_paper_doi 10.1039/c5dt00252d
_journal_volume 44
_journal_year 2015
_chemical_formula_moiety 'C38 H66 B1 N2 Nd1 O3, C7 H8'
_chemical_formula_sum 'C45 H74 B N2 Nd O3'
_chemical_formula_weight 846.14
_space_group_IT_number 14
_symmetry_cell_setting monoclinic
_symmetry_space_group_name_Hall '-P 2ybc'
_symmetry_space_group_name_H-M 'P 1 21/c 1'
_atom_sites_solution_hydrogens difmap
_atom_sites_solution_primary other
_audit_update_record
;
2014-09-25 deposited with the CCDC.
2015-05-12 downloaded from the CCDC.
;
_cell_angle_alpha 90
_cell_angle_beta 93.3410(10)
_cell_angle_gamma 90
_cell_formula_units_Z 4
_cell_length_a 10.7017(5)
_cell_length_b 22.8390(10)
_cell_length_c 19.6186(9)
_cell_measurement_reflns_used 8650
_cell_measurement_temperature 100
_cell_measurement_theta_max 22
_cell_measurement_theta_min 2
_cell_volume 4787.0(4)
_computing_cell_refinement 'SAINT (Siemens ,1995)'
_computing_data_collection 'SMART (Siemens, 1993)'
_computing_data_reduction 'SAINT (Siemens ,1995)'
_computing_molecular_graphics 'CAMERON (Watkin et al., 1996)'
_computing_publication_material 'CRYSTALS (Betteridge et al., 2003)'
_computing_structure_refinement 'CRYSTALS (Betteridge et al., 2003)'
_computing_structure_solution 'Superflip (Palatinus & Chapuis, 2007)'
_diffrn_ambient_temperature 100
_diffrn_measured_fraction_theta_full 0.998
_diffrn_measured_fraction_theta_max 0.991
_diffrn_measurement_device Area
_diffrn_measurement_device_type 'Bruker SMART'
_diffrn_measurement_method '\f & \w scans'
_diffrn_radiation_monochromator graphite
_diffrn_radiation_type 'Mo K\a'
_diffrn_radiation_wavelength 0.71069
_diffrn_reflns_av_R_equivalents 0.107
_diffrn_reflns_limit_h_max 13
_diffrn_reflns_limit_h_min -13
_diffrn_reflns_limit_k_max 28
_diffrn_reflns_limit_k_min 0
_diffrn_reflns_limit_l_max 24
_diffrn_reflns_limit_l_min 0
_diffrn_reflns_number 9757
_diffrn_reflns_theta_full 25.879
_diffrn_reflns_theta_max 26.407
_diffrn_reflns_theta_min 1.370
_diffrn_standards_number 0
_exptl_absorpt_coefficient_mu 1.120
_exptl_absorpt_correction_T_max 0.97
_exptl_absorpt_correction_T_min 0.61
_exptl_absorpt_correction_type multi-scan
_exptl_absorpt_process_details 'SADABS (Siemens, 1996)'
_exptl_crystal_colour 'pale blue'
_exptl_crystal_density_diffrn 1.174
_exptl_crystal_density_method 'not measured'
_exptl_crystal_description platelet
_exptl_crystal_F_000 1788
_exptl_crystal_size_max 0.250
_exptl_crystal_size_mid 0.090
_exptl_crystal_size_min 0.030
_refine_diff_density_max 2.82
_refine_diff_density_min -1.43
_refine_ls_extinction_method None
_refine_ls_goodness_of_fit_ref 1.1281
_refine_ls_hydrogen_treatment constr
_refine_ls_matrix_type full
_refine_ls_number_parameters 469
_refine_ls_number_reflns 5846
_refine_ls_number_restraints 0
_refine_ls_R_factor_all 0.0934
_refine_ls_R_factor_gt 0.0525
_refine_ls_shift/su_max 0.0004083
_refine_ls_shift/su_mean 0.0000067
_refine_ls_structure_factor_coef F
_refine_ls_weighting_details
;
 Method, part 1, Chebychev polynomial, (Watkin, 1994, Prince, 1982) 
 [weight] = 1.0/[A~0~*T~0~(x)+A~1~*T~1~(x) ... +A~n-1~]*T~n-1~(x)] 
 where A~i~ are the Chebychev coefficients listed below and x= Fcalc/Fmax 
 Method = Robust Weighting (Prince, 1982) 
 W = [weight] * [1-(deltaF/6*sigmaF)^2^]^2^ 
 A~i~ are: 
 1.74 -0.434 1.13 
;
_refine_ls_weighting_scheme calc
_refine_ls_wR_factor_all 0.0853
_refine_ls_wR_factor_gt 0.0553
_refine_ls_wR_factor_ref 0.0521
_reflns_limit_h_max 13
_reflns_limit_h_min -13
_reflns_limit_k_max 28
_reflns_limit_k_min 0
_reflns_limit_l_max 24
_reflns_limit_l_min 0
_reflns_number_gt 6453
_reflns_number_total 9757
_reflns_threshold_expression I>2.0\s(I)
_oxford_diffrn_Wilson_B_factor 0.00
_oxford_diffrn_Wilson_scale 0.00
_oxford_refine_ls_r_factor_ref 0.0468
_oxford_refine_ls_scale 0.2546(4)
_oxford_reflns_number_all 9720
_oxford_reflns_threshold_expression_ref I>3.0\s(I)
_cod_data_source_file c5dt00252d2.cif
_cod_data_source_block 1
_cod_depositor_comments
;
The following automatic conversions were performed:

'_symmetry_cell_setting' value 'Monoclinic' changed to 'monoclinic'
according to
/usr/data/users/saulius/crontab/automatic-downloads/rss-feeds/RSC/lib/dictionaries/cif_core.dic
dictionary named 'cif_core.dic' version 2.4.2 from 2011-04-26.

'_atom_sites_solution_primary' value 'Other' changed to 'other'
according to
/usr/data/users/saulius/crontab/automatic-downloads/rss-feeds/RSC/lib/dictionaries/cif_core.dic
dictionary named 'cif_core.dic' version 2.4.2 from 2011-04-26.

Automatic conversion script
Id: cif_fix_values 3271 2015-04-21 07:52:19Z andrius 

 Adding full bibliography for 7035156--7035157.cif.
;
_cod_original_sg_symbol_H-M 'P 1 21/c 1 '
_cod_original_formula_sum 'C45 H74 B1 N2 Nd1 O3'
_cod_database_code 7035156

loop_
_symmetry_equiv_pos_as_xyz
x,y,z
-x,-y,-z
-x,y+1/2,-z+1/2
x,-y+1/2,z+1/2

loop_
_atom_site_label
_atom_site_type_symbol
_atom_site_fract_x
_atom_site_fract_y
_atom_site_fract_z
_atom_site_U_iso_or_equiv
_atom_site_occupancy
_atom_site_adp_type
_atom_site_refinement_flags_posn
H1 H 0.5201 0.0577 0.1312 0.0350 1.0000 Uiso R
H2 H 0.5316 0.1143 0.1034 0.0350 1.0000 Uiso R
H3 H 0.5694 0.0982 0.1900 0.0350 1.0000 Uiso R
H4 H 0.6949 0.0885 0.1299 0.0350 1.0000 Uiso R
C1 C 0.0499(5) 0.0393(2) 0.0987(3) 0.0277 1.0000 Uani .
C2 C 0.1203(5) 0.0572(2) 0.0368(3) 0.0285 1.0000 Uani .
C3 C 0.3173(6) 0.0647(3) -0.0161(3) 0.0393 1.0000 Uani .
C4 C 0.2629(7) -0.0252(3) 0.0370(3) 0.0400 1.0000 Uani .
C5 C 0.2645(6) -0.0515(2) 0.2110(3) 0.0258 1.0000 Uani .
C6 C 0.3094(6) -0.1096(2) 0.2112(3) 0.0270 1.0000 Uani .
C7 C 0.2197(6) -0.1548(2) 0.2092(3) 0.0274 1.0000 Uani .
C8 C 0.0929(6) -0.1453(2) 0.2083(3) 0.0287 1.0000 Uani .
C9 C 0.0520(5) -0.0866(2) 0.2112(3) 0.0274 1.0000 Uani .
C10 C 0.1367(6) -0.0407(2) 0.2128(3) 0.0255 1.0000 Uani .
C11 C 0.0887(6) 0.0211(2) 0.2208(3) 0.0294 1.0000 Uani .
C12 C -0.0047(6) -0.1949(2) 0.2040(3) 0.0322 1.0000 Uani .
C13 C -0.0897(7) -0.1879(3) 0.1382(4) 0.0485 1.0000 Uani .
C14 C -0.0873(6) -0.1930(3) 0.2657(3) 0.0367 1.0000 Uani .
C15 C 0.0576(7) -0.2555(3) 0.2034(4) 0.0435 1.0000 Uani .
C16 C 0.4499(6) -0.1230(3) 0.2131(3) 0.0362 1.0000 Uani .
C17 C 0.5157(7) -0.0939(3) 0.2752(4) 0.0494 1.0000 Uani .
C18 C 0.5082(6) -0.1017(3) 0.1478(3) 0.0383 1.0000 Uani .
C19 C 0.4777(7) -0.1892(2) 0.2183(4) 0.0419 1.0000 Uani .
C20 C 0.1573(5) 0.1916(2) 0.1071(3) 0.0234 1.0000 Uani .
C21 C 0.1472(5) 0.2402(2) 0.0618(3) 0.0228 1.0000 Uani .
C22 C 0.0273(5) 0.2586(2) 0.0392(3) 0.0256 1.0000 Uani .
C23 C -0.0825(5) 0.2331(2) 0.0593(3) 0.0248 1.0000 Uani .
C24 C -0.0696(5) 0.1864(2) 0.1056(3) 0.0269 1.0000 Uani .
C25 C 0.0460(5) 0.1674(2) 0.1296(3) 0.0237 1.0000 Uani .
C26 C 0.0537(5) 0.1197(2) 0.1831(3) 0.0251 1.0000 Uani .
C27 C -0.2149(5) 0.2525(3) 0.0331(3) 0.0300 1.0000 Uani .
C28 C -0.2783(6) 0.2016(3) -0.0077(3) 0.0403 1.0000 Uani .
C29 C -0.2918(6) 0.2676(3) 0.0941(3) 0.0391 1.0000 Uani .
C30 C -0.2112(6) 0.3058(3) -0.0135(3) 0.0370 1.0000 Uani .
C31 C 0.2639(5) 0.2733(2) 0.0409(3) 0.0262 1.0000 Uani .
C32 C 0.2309(5) 0.3243(2) -0.0082(3) 0.0306 1.0000 Uani .
C33 C 0.3334(6) 0.2982(2) 0.1045(3) 0.0314 1.0000 Uani .
C34 C 0.3537(6) 0.2327(3) 0.0043(3) 0.0317 1.0000 Uani .
C35 C 0.3834(7) 0.1747(2) 0.2973(3) 0.0408 1.0000 Uani .
C36 C 0.4996(7) 0.1682(3) 0.3446(4) 0.0478 1.0000 Uani .
C37 C 0.4914(6) 0.1069(3) 0.3748(3) 0.0407 1.0000 Uani .
C38 C 0.3742(7) 0.0807(3) 0.3403(3) 0.0436 1.0000 Uani .
C39 C 0.0476(8) 0.0187(3) 0.6220(3) 0.0502 1.0000 Uani .
C40 C -0.0024(9) -0.0357(3) 0.6013(4) 0.0533 1.0000 Uani .
C41 C 0.0522(8) -0.0869(3) 0.6243(4) 0.0560 1.0000 Uani .
C42 C 0.1577(9) -0.0860(4) 0.6662(5) 0.0640 1.0000 Uani .
C43 C 0.2114(7) -0.0318(4) 0.6866(4) 0.0581 1.0000 Uani .
C44 C 0.1556(7) 0.0188(3) 0.6635(4) 0.0495 1.0000 Uani .
C45 C -0.0179(10) 0.0749(3) 0.5984(4) 0.0645 1.0000 Uani .
N1 N 0.1115(5) 0.06234(19) 0.1635(2) 0.0255 1.0000 Uani .
N2 N 0.2538(5) 0.0390(2) 0.0417(2) 0.0283 1.0000 Uani .
O1 O 0.3418(4) -0.00523(16) 0.20639(19) 0.0282 1.0000 Uani .
O2 O 0.2668(3) 0.16818(15) 0.12912(18) 0.0237 1.0000 Uani .
O3 O 0.3486(4) 0.11503(16) 0.27914(19) 0.0341 1.0000 Uani .
B1 B 0.5969(7) 0.0880(4) 0.1375(4) 0.0429 1.0000 Uani .
Nd1 Nd 0.35079(3) 0.081888(12) 0.158682(15) 0.0236 1.0000 Uani .
H41 H 0.3505 -0.0362 0.0372 0.0608 1.0000 Uiso R
H43 H 0.2262 -0.0432 0.0757 0.0610 1.0000 Uiso R
H42 H 0.2199 -0.0388 -0.0048 0.0609 1.0000 Uiso R
H33 H 0.4042 0.0530 -0.0132 0.0590 1.0000 Uiso R
H31 H 0.3106 0.1067 -0.0149 0.0586 1.0000 Uiso R
H32 H 0.2760 0.0501 -0.0580 0.0588 1.0000 Uiso R
H21 H 0.1164 0.0993 0.0315 0.0337 1.0000 Uiso R
H22 H 0.0804 0.0395 -0.0033 0.0340 1.0000 Uiso R
H11 H -0.0344 0.0539 0.0930 0.0340 1.0000 Uiso R
H12 H 0.0470 -0.0027 0.1010 0.0343 1.0000 Uiso R
H241 H -0.1411 0.1683 0.1203 0.0329 1.0000 Uiso R
H303 H -0.2944 0.3161 -0.0296 0.0548 1.0000 Uiso R
H302 H -0.1744 0.3382 0.0113 0.0547 1.0000 Uiso R
H301 H -0.1624 0.2970 -0.0518 0.0547 1.0000 Uiso R
H293 H -0.3738 0.2806 0.0782 0.0588 1.0000 Uiso R
H292 H -0.2504 0.2975 0.1207 0.0587 1.0000 Uiso R
H291 H -0.3004 0.2334 0.1220 0.0589 1.0000 Uiso R
H281 H -0.3588 0.2136 -0.0265 0.0598 1.0000 Uiso R
H283 H -0.2282 0.1892 -0.0441 0.0599 1.0000 Uiso R
H282 H -0.2896 0.1692 0.0223 0.0598 1.0000 Uiso R
H221 H 0.0198 0.2901 0.0089 0.0313 1.0000 Uiso R
H343 H 0.4242 0.2547 -0.0093 0.0478 1.0000 Uiso R
H342 H 0.3822 0.2019 0.0351 0.0475 1.0000 Uiso R
H341 H 0.3091 0.2164 -0.0350 0.0478 1.0000 Uiso R
H333 H 0.4059 0.3188 0.0911 0.0470 1.0000 Uiso R
H332 H 0.2792 0.3252 0.1267 0.0469 1.0000 Uiso R
H331 H 0.3596 0.2676 0.1354 0.0467 1.0000 Uiso R
H322 H 0.3076 0.3418 -0.0210 0.0459 1.0000 Uiso R
H321 H 0.1823 0.3525 0.0148 0.0459 1.0000 Uiso R
H323 H 0.1845 0.3103 -0.0482 0.0459 1.0000 Uiso R
H261 H 0.1034 0.1347 0.2221 0.0298 1.0000 Uiso R
H262 H -0.0304 0.1116 0.1963 0.0296 1.0000 Uiso R
H111 H 0.1303 0.0371 0.2620 0.0358 1.0000 Uiso R
H112 H -0.0009 0.0192 0.2260 0.0361 1.0000 Uiso R
H91 H -0.0333 -0.0783 0.2119 0.0325 1.0000 Uiso R
H142 H -0.1496 -0.2234 0.2620 0.0556 1.0000 Uiso R
H143 H -0.0365 -0.1982 0.3070 0.0556 1.0000 Uiso R
H141 H -0.1286 -0.1556 0.2668 0.0556 1.0000 Uiso R
H152 H -0.0058 -0.2849 0.1977 0.0660 1.0000 Uiso R
H153 H 0.1053 -0.2617 0.2453 0.0660 1.0000 Uiso R
H151 H 0.1120 -0.2577 0.1663 0.0659 1.0000 Uiso R
H133 H -0.1509 -0.2186 0.1356 0.0730 1.0000 Uiso R
H131 H -0.0403 -0.1902 0.0992 0.0728 1.0000 Uiso R
H132 H -0.1327 -0.1509 0.1379 0.0729 1.0000 Uiso R
H71 H 0.2474 -0.1933 0.2085 0.0339 1.0000 Uiso R
H192 H 0.5673 -0.1947 0.2219 0.0628 1.0000 Uiso R
H191 H 0.4409 -0.2049 0.2583 0.0628 1.0000 Uiso R
H193 H 0.4420 -0.2078 0.1777 0.0627 1.0000 Uiso R
H182 H 0.5968 -0.1098 0.1502 0.0579 1.0000 Uiso R
H181 H 0.4959 -0.0602 0.1436 0.0580 1.0000 Uiso R
H183 H 0.4685 -0.1209 0.1085 0.0577 1.0000 Uiso R
H171 H 0.6035 -0.1026 0.2758 0.0740 1.0000 Uiso R
H173 H 0.4825 -0.1088 0.3164 0.0737 1.0000 Uiso R
H172 H 0.5044 -0.0523 0.2727 0.0738 1.0000 Uiso R
H381 H 0.3046 0.0838 0.3696 0.0520 1.0000 Uiso R
H382 H 0.3872 0.0401 0.3291 0.0520 1.0000 Uiso R
H372 H 0.4837 0.1087 0.4235 0.0488 1.0000 Uiso R
H371 H 0.5642 0.0842 0.3645 0.0490 1.0000 Uiso R
H361 H 0.5010 0.1976 0.3805 0.0569 1.0000 Uiso R
H362 H 0.5753 0.1716 0.3194 0.0571 1.0000 Uiso R
H351 H 0.3164 0.1932 0.3209 0.0481 1.0000 Uiso R
H352 H 0.4008 0.1972 0.2567 0.0482 1.0000 Uiso R
H431 H 0.2838 -0.0304 0.7149 0.0709 1.0000 Uiso R
H441 H 0.1915 0.0542 0.6769 0.0602 1.0000 Uiso R
H451 H 0.0373 0.1071 0.6069 0.0979 1.0000 Uiso R
H453 H -0.0917 0.0808 0.6230 0.0979 1.0000 Uiso R
H452 H -0.0412 0.0725 0.5498 0.0980 1.0000 Uiso R
H401 H -0.0734 -0.0373 0.5716 0.0640 1.0000 Uiso R
H411 H 0.0163 -0.1227 0.6113 0.0679 1.0000 Uiso R
H421 H 0.1944 -0.1207 0.6818 0.0789 1.0000 Uiso R

loop_
_atom_site_aniso_label
_atom_site_aniso_U_11
_atom_site_aniso_U_22
_atom_site_aniso_U_33
_atom_site_aniso_U_23
_atom_site_aniso_U_13
_atom_site_aniso_U_12
C1 0.032(3) 0.021(3) 0.031(3) -0.003(2) 0.006(2) -0.007(2)
C2 0.040(3) 0.018(2) 0.028(3) -0.002(2) 0.003(2) -0.002(2)
C3 0.043(4) 0.040(4) 0.035(3) -0.001(3) 0.007(3) -0.002(3)
C4 0.049(4) 0.032(3) 0.039(4) -0.004(3) 0.000(3) 0.004(3)
C5 0.048(4) 0.014(3) 0.015(2) 0.0045(19) 0.002(2) -0.007(2)
C6 0.045(3) 0.013(2) 0.023(3) 0.001(2) 0.004(2) 0.000(2)
C7 0.044(3) 0.015(3) 0.024(3) 0.002(2) 0.010(2) -0.001(2)
C8 0.046(4) 0.018(3) 0.023(3) 0.003(2) 0.006(2) -0.005(2)
C9 0.037(3) 0.022(3) 0.024(2) 0.004(2) 0.006(2) 0.000(2)
C10 0.041(3) 0.013(2) 0.023(3) 0.003(2) 0.010(2) -0.003(2)
C11 0.042(3) 0.020(3) 0.027(3) 0.002(2) 0.013(2) 0.001(2)
C12 0.048(4) 0.020(3) 0.029(3) 0.001(2) 0.008(3) -0.008(2)
C13 0.067(5) 0.036(4) 0.041(4) 0.007(3) -0.007(3) -0.018(3)
C14 0.050(4) 0.020(3) 0.042(4) 0.004(2) 0.018(3) -0.006(3)
C15 0.062(4) 0.020(3) 0.051(4) -0.005(3) 0.020(3) -0.008(3)
C16 0.042(4) 0.026(3) 0.040(3) 0.005(3) -0.001(3) 0.000(3)
C17 0.057(4) 0.034(4) 0.055(4) 0.005(3) -0.014(3) 0.005(3)
C18 0.040(4) 0.031(3) 0.045(4) 0.009(3) 0.013(3) 0.004(3)
C19 0.054(4) 0.015(3) 0.056(4) 0.005(3) 0.002(3) 0.011(3)
C20 0.033(3) 0.016(2) 0.022(3) -0.0063(19) 0.003(2) -0.001(2)
C21 0.030(3) 0.017(2) 0.022(2) -0.0045(19) 0.004(2) -0.001(2)
C22 0.035(3) 0.018(3) 0.023(3) -0.003(2) 0.001(2) 0.000(2)
C23 0.033(3) 0.018(3) 0.023(3) -0.004(2) 0.003(2) -0.001(2)
C24 0.026(3) 0.023(3) 0.033(3) -0.006(2) 0.008(2) -0.005(2)
C25 0.030(3) 0.017(3) 0.025(3) -0.003(2) 0.006(2) -0.006(2)
C26 0.033(3) 0.016(3) 0.027(3) 0.001(2) 0.008(2) 0.000(2)
C27 0.030(3) 0.028(3) 0.032(3) 0.002(2) 0.005(2) 0.000(2)
C28 0.033(3) 0.044(4) 0.043(4) 0.003(3) -0.009(3) -0.002(3)
C29 0.033(3) 0.044(4) 0.040(3) 0.005(3) 0.001(3) 0.010(3)
C30 0.039(3) 0.036(3) 0.035(3) 0.008(3) -0.003(3) 0.005(3)
C31 0.034(3) 0.018(3) 0.027(3) 0.004(2) 0.004(2) -0.006(2)
C32 0.034(3) 0.026(3) 0.033(3) 0.008(2) 0.006(2) -0.001(2)
C33 0.035(3) 0.021(3) 0.038(3) -0.001(2) 0.006(3) -0.007(2)
C34 0.035(3) 0.031(3) 0.030(3) 0.004(2) 0.004(2) -0.005(2)
C35 0.065(4) 0.016(3) 0.040(3) -0.002(2) -0.011(3) 0.002(3)
C36 0.070(5) 0.029(3) 0.044(4) -0.002(3) -0.007(3) -0.007(3)
C37 0.048(4) 0.039(3) 0.035(3) 0.009(3) 0.003(3) 0.013(3)
C38 0.074(5) 0.030(3) 0.026(3) 0.010(3) -0.002(3) 0.001(4)
C39 0.081(6) 0.039(4) 0.033(4) 0.001(3) 0.019(4) -0.009(4)
C40 0.087(6) 0.039(4) 0.036(4) -0.003(3) 0.016(4) -0.010(4)
C41 0.067(5) 0.028(4) 0.077(5) -0.012(4) 0.033(4) -0.009(4)
C42 0.076(6) 0.034(4) 0.088(6) 0.003(4) 0.051(5) 0.004(4)
C43 0.046(4) 0.066(5) 0.065(5) -0.007(4) 0.021(4) 0.006(4)
C44 0.063(5) 0.035(4) 0.053(4) -0.003(3) 0.025(4) -0.009(3)
C45 0.117(7) 0.036(4) 0.041(4) 0.008(3) 0.008(4) -0.002(4)
N1 0.041(3) 0.017(2) 0.019(2) -0.0003(17) 0.0077(19) 0.0013(19)
N2 0.033(3) 0.025(2) 0.026(2) -0.0005(19) 0.002(2) -0.002(2)
O1 0.035(2) 0.0193(19) 0.031(2) -0.0026(16) 0.0031(16) -0.0022(16)
O2 0.030(2) 0.0156(17) 0.0254(19) 0.0019(14) 0.0022(15) 0.0020(15)
O3 0.059(3) 0.018(2) 0.025(2) 0.0024(16) 0.0006(18) -0.0009(18)
B1 0.027(3) 0.050(5) 0.052(4) 0.010(4) 0.005(3) -0.006(4)
Nd1 0.02949(14) 0.01714(13) 0.02437(14) 0.00229(14) 0.00217(9) -0.00188(15)

loop_
_atom_type_symbol
_atom_type_scat_dispersion_real
_atom_type_scat_dispersion_imag
_atom_type_scat_Cromer_Mann_a1
_atom_type_scat_Cromer_Mann_b1
_atom_type_scat_Cromer_Mann_a2
_atom_type_scat_Cromer_Mann_b2
_atom_type_scat_Cromer_Mann_a3
_atom_type_scat_Cromer_Mann_b3
_atom_type_scat_Cromer_Mann_a4
_atom_type_scat_Cromer_Mann_b4
_atom_type_scat_Cromer_Mann_c
_atom_type_scat_source
Nd -0.1943 3.0179 22.6845 2.6625 19.6847 0.2106 12.7740 15.8850 2.8514 137.9030 1.9849 'International Tables Vol C 4.2.6.8 and 6.1.1.4'
C 0.0033 0.0016 2.3100 20.8439 1.0200 10.2075 1.5886 0.5687 0.8650 51.6512 0.2156 'International Tables Vol C 4.2.6.8 and 6.1.1.4'
N 0.0061 0.0033 12.2126 0.0057 3.1322 9.8933 2.0125 28.9975 1.1663 0.5826 -11.5290 'International Tables Vol C 4.2.6.8 and 6.1.1.4'
B 0.0013 0.0007 2.0545 23.2185 1.3326 1.0210 1.0979 60.3498 0.7068 0.1403 -0.1932 'International Tables Vol C 4.2.6.8 and 6.1.1.4'
O 0.0106 0.0060 3.0485 13.2771 2.2868 5.7011 1.5463 0.3239 0.8670 32.9089 0.2508 'International Tables Vol C 4.2.6.8 and 6.1.1.4'
H 0.0000 0.0000 0.4930 10.5109 0.3229 26.1257 0.1402 3.1424 0.0408 57.7998 0.0030 'International Tables Vol C 4.2.6.8 and 6.1.1.4'

loop_
_geom_angle_atom_site_label_1
_geom_angle_atom_site_label_2
_geom_angle_atom_site_label_3
_geom_angle
_geom_angle_publ_flag
C2 C1 N1 111.7(4) yes
C2 C1 H11 108.5 no
N1 C1 H11 109.9 no
C2 C1 H12 108.9 no
N1 C1 H12 109.1 no
H11 C1 H12 108.7 no
C1 C2 N2 113.1(5) yes
C1 C2 H21 109.5 no
N2 C2 H21 108.7 no
C1 C2 H22 108.9 no
N2 C2 H22 108.3 no
H21 C2 H22 108.3 no
N2 C3 H33 109.3 no
N2 C3 H31 109.8 no
H33 C3 H31 110.2 no
N2 C3 H32 107.9 no
H33 C3 H32 110.1 no
H31 C3 H32 109.5 no
N2 C4 H41 108.9 no
N2 C4 H43 110.0 no
H41 C4 H43 109.0 no
N2 C4 H42 110.1 no
H41 C4 H42 109.3 no
H43 C4 H42 109.5 no
C6 C5 C10 120.1(5) yes
C6 C5 O1 121.8(5) yes
C10 C5 O1 118.1(5) yes
C5 C6 C7 117.2(5) yes
C5 C6 C16 121.4(5) yes
C7 C6 C16 121.4(5) yes
C6 C7 C8 123.8(5) yes
C6 C7 H71 118.4 no
C8 C7 H71 117.8 no
C7 C8 C9 117.2(5) yes
C7 C8 C12 123.5(5) yes
C9 C8 C12 119.3(5) yes
C8 C9 C10 121.0(5) yes
C8 C9 H91 119.9 no
C10 C9 H91 119.1 no
C5 C10 C9 120.6(5) yes
C5 C10 C11 120.5(5) yes
C9 C10 C11 118.8(5) yes
C10 C11 N1 116.0(4) yes
C10 C11 H111 107.3 no
N1 C11 H111 107.5 no
C10 C11 H112 108.3 no
N1 C11 H112 108.1 no
H111 C11 H112 109.6 no
C8 C12 C13 109.5(5) yes
C8 C12 C14 110.9(5) yes
C13 C12 C14 108.5(6) yes
C8 C12 C15 111.7(5) yes
C13 C12 C15 108.7(5) yes
C14 C12 C15 107.5(5) yes
C12 C13 H133 109.6 no
C12 C13 H131 109.7 no
H133 C13 H131 109.0 no
C12 C13 H132 110.7 no
H133 C13 H132 108.5 no
H131 C13 H132 109.3 no
C12 C14 H142 110.4 no
C12 C14 H143 109.8 no
H142 C14 H143 109.5 no
C12 C14 H141 109.1 no
H142 C14 H141 108.9 no
H143 C14 H141 109.2 no
C12 C15 H152 109.2 no
C12 C15 H153 109.7 no
H152 C15 H153 109.7 no
C12 C15 H151 109.7 no
H152 C15 H151 109.4 no
H153 C15 H151 109.1 no
C6 C16 C17 109.9(5) yes
C6 C16 C18 111.2(5) yes
C17 C16 C18 109.7(6) yes
C6 C16 C19 112.5(5) yes
C17 C16 C19 107.2(5) yes
C18 C16 C19 106.2(5) yes
C16 C17 H171 109.1 no
C16 C17 H173 109.9 no
H171 C17 H173 109.0 no
C16 C17 H172 110.0 no
H171 C17 H172 109.0 no
H173 C17 H172 109.8 no
C16 C18 H182 110.1 no
C16 C18 H181 109.0 no
H182 C18 H181 108.9 no
C16 C18 H183 109.9 no
H182 C18 H183 109.7 no
H181 C18 H183 109.2 no
C16 C19 H192 108.7 no
C16 C19 H191 109.4 no
H192 C19 H191 110.0 no
C16 C19 H193 108.2 no
H192 C19 H193 110.3 no
H191 C19 H193 110.2 no
C21 C20 C25 117.9(5) yes
C21 C20 O2 123.2(5) yes
C25 C20 O2 119.0(5) yes
C20 C21 C22 117.9(5) yes
C20 C21 C31 121.2(5) yes
C22 C21 C31 120.9(5) yes
C21 C22 C23 124.1(5) yes
C21 C22 H221 118.4 no
C23 C22 H221 117.5 no
C22 C23 C24 116.8(5) yes
C22 C23 C27 124.1(5) yes
C24 C23 C27 119.1(5) yes
C23 C24 C25 121.0(5) yes
C23 C24 H241 119.2 no
C25 C24 H241 119.7 no
C20 C25 C24 122.2(5) yes
C20 C25 C26 119.2(5) yes
C24 C25 C26 118.6(5) yes
C25 C26 N1 117.1(4) yes
C25 C26 H261 107.4 no
N1 C26 H261 107.1 no
C25 C26 H262 108.0 no
N1 C26 H262 107.7 no
H261 C26 H262 109.3 no
C23 C27 C28 108.8(5) yes
C23 C27 C29 109.3(5) yes
C28 C27 C29 109.6(5) yes
C23 C27 C30 111.9(5) yes
C28 C27 C30 108.4(5) yes
C29 C27 C30 108.8(5) yes
C27 C28 H281 109.9 no
C27 C28 H283 111.0 no
H281 C28 H283 109.1 no
C27 C28 H282 109.2 no
H281 C28 H282 108.4 no
H283 C28 H282 109.1 no
C27 C29 H293 109.8 no
C27 C29 H292 109.7 no
H293 C29 H292 110.0 no
C27 C29 H291 109.7 no
H293 C29 H291 108.7 no
H292 C29 H291 109.0 no
C27 C30 H303 109.8 no
C27 C30 H302 109.7 no
H303 C30 H302 109.0 no
C27 C30 H301 109.7 no
H303 C30 H301 109.2 no
H302 C30 H301 109.5 no
C21 C31 C32 112.3(5) yes
C21 C31 C33 109.3(4) yes
C32 C31 C33 108.2(5) yes
C21 C31 C34 111.5(4) yes
C32 C31 C34 106.9(4) yes
C33 C31 C34 108.5(5) yes
C31 C32 H322 108.1 no
C31 C32 H321 109.1 no
H322 C32 H321 109.8 no
C31 C32 H323 110.4 no
H322 C32 H323 109.5 no
H321 C32 H323 109.9 no
C31 C33 H333 108.9 no
C31 C33 H332 109.3 no
H333 C33 H332 109.2 no
C31 C33 H331 110.8 no
H333 C33 H331 108.7 no
H332 C33 H331 110.0 no
C31 C34 H343 109.6 no
C31 C34 H342 109.2 no
H343 C34 H342 109.4 no
C31 C34 H341 108.2 no
H343 C34 H341 110.0 no
H342 C34 H341 110.4 no
C36 C35 O3 104.3(5) yes
C36 C35 H351 110.7 no
O3 C35 H351 109.9 no
C36 C35 H352 111.3 no
O3 C35 H352 110.6 no
H351 C35 H352 109.9 no
C35 C36 C37 105.3(5) yes
C35 C36 H361 110.6 no
C37 C36 H361 110.5 no
C35 C36 H362 111.0 no
C37 C36 H362 109.8 no
H361 C36 H362 109.5 no
C36 C37 C38 104.8(5) yes
C36 C37 H372 110.8 no
C38 C37 H372 110.1 no
C36 C37 H371 110.2 no
C38 C37 H371 110.5 no
H372 C37 H371 110.3 no
C37 C38 O3 105.6(5) yes
C37 C38 H381 110.5 no
O3 C38 H381 109.7 no
C37 C38 H382 110.8 no
O3 C38 H382 110.9 no
H381 C38 H382 109.4 no
C40 C39 C44 117.8(7) yes
C40 C39 C45 119.9(8) yes
C44 C39 C45 122.3(7) yes
C39 C40 C41 120.8(8) yes
C39 C40 H401 119.9 no
C41 C40 H401 119.3 no
C40 C41 C42 120.6(8) yes
C40 C41 H411 119.7 no
C42 C41 H411 119.6 no
C41 C42 C43 119.7(8) yes
C41 C42 H421 120.5 no
C43 C42 H421 119.9 no
C42 C43 C44 119.0(8) yes
C42 C43 H431 120.8 no
C44 C43 H431 120.3 no
C39 C44 C43 122.1(7) yes
C39 C44 H441 119.4 no
C43 C44 H441 118.5 no
C39 C45 H451 109.2 no
C39 C45 H453 110.0 no
H451 C45 H453 108.9 no
C39 C45 H452 109.7 no
H451 C45 H452 109.6 no
H453 C45 H452 109.3 no
C26 N1 C11 105.6(4) yes
C26 N1 C1 110.9(4) yes
C11 N1 C1 109.5(4) yes
C26 N1 Nd1 106.2(3) yes
C11 N1 Nd1 109.8(3) yes
C1 N1 Nd1 114.5(3) yes
C2 N2 C3 108.8(5) yes
C2 N2 C4 110.0(5) yes
C3 N2 C4 108.2(5) yes
C2 N2 Nd1 106.2(3) yes
C3 N2 Nd1 110.1(4) yes
C4 N2 Nd1 113.5(4) yes
C5 O1 Nd1 141.1(3) yes
C20 O2 Nd1 140.4(3) yes
C35 O3 C38 105.8(4) yes
C35 O3 Nd1 120.2(3) yes
C38 O3 Nd1 127.7(4) yes
H2 B1 H3 104.6 no
H2 B1 H1 80.2 no
H3 B1 H1 90.0 no
H2 B1 H4 119.7 no
H3 B1 H4 116.3 no
H1 B1 H4 137.8 no
N2 Nd1 N1 68.43(14) yes
N2 Nd1 O3 155.76(15) yes
N1 Nd1 O3 87.35(14) yes
N2 Nd1 O2 88.28(14) yes
N1 Nd1 O2 77.23(13) yes
O3 Nd1 O2 87.26(13) yes
N2 Nd1 O1 90.54(14) yes
N1 Nd1 O1 76.27(14) yes
O3 Nd1 O1 82.41(13) yes
O2 Nd1 O1 151.92(14) yes

loop_
_geom_bond_atom_site_label_1
_geom_bond_atom_site_label_2
_geom_bond_distance
_geom_bond_publ_flag
H1 B1 1.076 no
H2 B1 1.115 no
H3 B1 1.112 no
H4 B1 1.067 no
C1 C2 1.523(7) yes
C1 N1 1.494(7) yes
C1 H11 0.963 no
C1 H12 0.959 no
C2 N2 1.486(8) yes
C2 H21 0.968 no
C2 H22 0.962 no
C3 N2 1.477(8) yes
C3 H33 0.966 no
C3 H31 0.963 no
C3 H32 0.969 no
C4 N2 1.473(8) yes
C4 H41 0.970 no
C4 H43 0.966 no
C4 H42 0.969 no
C5 C6 1.412(7) yes
C5 C10 1.392(8) yes
C5 O1 1.349(6) yes
C6 C7 1.408(8) yes
C6 C16 1.532(9) yes
C7 C8 1.373(8) yes
C7 H71 0.928 no
C8 C9 1.415(8) yes
C8 C12 1.539(8) yes
C9 C10 1.384(8) yes
C9 H91 0.932 no
C10 C11 1.512(7) yes
C11 N1 1.498(7) yes
C11 H111 0.972 no
C11 H112 0.971 no
C12 C13 1.545(9) yes
C12 C14 1.540(8) yes
C12 C15 1.536(9) yes
C13 H133 0.959 no
C13 H131 0.956 no
C13 H132 0.961 no
C14 H142 0.961 no
C14 H143 0.956 no
C14 H141 0.963 no
C15 H152 0.957 no
C15 H153 0.953 no
C15 H151 0.959 no
C16 C17 1.523(9) yes
C16 C18 1.537(8) yes
C16 C19 1.542(8) yes
C17 H171 0.960 no
C17 H173 0.964 no
C17 H172 0.959 no
C18 H182 0.965 no
C18 H181 0.960 no
C18 H183 0.965 no
C19 H192 0.966 no
C19 H191 0.967 no
C19 H193 0.963 no
C20 C21 1.422(7) yes
C20 C25 1.407(7) yes
C20 O2 1.337(6) yes
C21 C22 1.398(7) yes
C21 C31 1.536(7) yes
C22 C23 1.388(8) yes
C22 H221 0.934 no
C23 C24 1.403(8) yes
C23 C27 1.544(8) yes
C24 C25 1.369(8) yes
C24 H241 0.930 no
C25 C26 1.512(7) yes
C26 N1 1.508(7) yes
C26 H261 0.969 no
C26 H262 0.969 no
C27 C28 1.546(8) yes
C27 C29 1.529(8) yes
C27 C30 1.524(8) yes
C28 H281 0.958 no
C28 H283 0.960 no
C28 H282 0.958 no
C29 H293 0.961 no
C29 H292 0.955 no
C29 H291 0.961 no
C30 H303 0.958 no
C30 H302 0.958 no
C30 H301 0.961 no
C31 C32 1.539(7) yes
C31 C33 1.525(8) yes
C31 C34 1.543(8) yes
C32 H322 0.960 no
C32 H321 0.957 no
C32 H323 0.960 no
C33 H333 0.957 no
C33 H332 0.966 no
C33 H331 0.958 no
C34 H343 0.959 no
C34 H342 0.964 no
C34 H341 0.958 no
C35 C36 1.516(9) yes
C35 O3 1.452(7) yes
C35 H351 0.972 no
C35 H352 0.976 no
C36 C37 1.524(9) yes
C36 H361 0.972 no
C36 H362 0.976 no
C37 C38 1.514(10) yes
C37 H372 0.966 no
C37 H371 0.966 no
C38 O3 1.446(7) yes
C38 H381 0.970 no
C38 H382 0.963 no
C39 C40 1.403(10) yes
C39 C44 1.375(11) yes
C39 C45 1.522(11) yes
C40 C41 1.371(11) yes
C40 H401 0.931 no
C41 C42 1.357(12) yes
C41 H411 0.933 no
C42 C43 1.413(12) yes
C42 H421 0.929 no
C43 C44 1.366(11) yes
C43 H431 0.927 no
C44 H441 0.927 no
C45 H451 0.951 no
C45 H453 0.959 no
C45 H452 0.972 no
N1 Nd1 2.607(5) yes
N2 Nd1 2.651(5) yes
O1 Nd1 2.203(4) yes
O2 Nd1 2.229(3) yes
O3 Nd1 2.483(4) yes

loop_
_geom_hbond_atom_site_label_D
_geom_hbond_atom_site_label_H
_geom_hbond_atom_site_label_A
_geom_hbond_angle_DHA
_geom_hbond_distance_DH
_geom_hbond_distance_HA
_geom_hbond_distance_DA
_geom_hbond_publ_flag
C2 H21 C20 137.64(17) 0.968 2.599 3.378(9) yes
C34 H342 O2 123.79(17) 0.964 2.405 3.048(9) yes
C33 H331 O2 122.49(16) 0.958 2.477 3.099(9) yes
C18 H181 O1 123.55(17) 0.960 2.460 3.096(9) yes
C17 H172 O1 124.28(19) 0.959 2.369 3.015(9) yes
